data_4134991
loop_
_publ_author_name
'Chen, Xiao-Gang'
'Song, Xian-Jiang'
'Zhang, Zhi-Xu'
'Zhang, Han-Yue'
'Pan, Qiang'
'Yao, Jie'
'You, Yu-Meng'
'Xiong, Ren-Gen'

_publ_section_title
;
 Confinement-Driven Ferroelectricity in a Two-Dimensional Hybrid Lead
 Iodide Perovskite.
;
_journal_issue 22
_journal_name_full 'Journal of the American Chemical Society'
_journal_page_first 10212
_journal_page_last 10218
_journal_paper_doi 10.1021/jacs.0c03710
_journal_volume 142
_journal_year 2020
_chemical_formula_moiety 'C6 H13 F N, I3 Pb '
_chemical_formula_sum 'C6 H13 F I3 N Pb'
_chemical_formula_weight 706.07
_space_group_crystal_system orthorhombic
_space_group_IT_number 63
_space_group_name_Hall '-C 2c 2'
_space_group_name_H-M_alt 'C m c m'
_atom_sites_solution_hydrogens difmap
_audit_creation_method SHELXL-2014/7
_cell_angle_alpha 90
_cell_angle_beta 90
_cell_angle_gamma 90
_cell_formula_units_Z 4
_cell_length_a 8.7688(4)
_cell_length_b 19.8584(9)
_cell_length_c 8.1528(3)
_cell_measurement_reflns_used 2724
_cell_measurement_temperature 293(2)
_cell_measurement_theta_max 31.0170
_cell_measurement_theta_min 2.5290
_cell_volume 1419.68(11)
_computing_structure_refinement 'SHELXL-2014/7 (Sheldrick, 2014)'
_diffrn_ambient_temperature 293(2)
_diffrn_measured_fraction_theta_full 1.000
_diffrn_measured_fraction_theta_max 0.839
_diffrn_measurement_device_type 'XtaLAB Synergy R, HyPix'
_diffrn_radiation_type MoK\a
_diffrn_radiation_wavelength 0.71073
_diffrn_reflns_av_R_equivalents 0.0301
_diffrn_reflns_av_unetI/netI 0.0270
_diffrn_reflns_Laue_measured_fraction_full 1.000
_diffrn_reflns_Laue_measured_fraction_max 0.839
_diffrn_reflns_limit_h_max 10
_diffrn_reflns_limit_h_min -12
_diffrn_reflns_limit_k_max 29
_diffrn_reflns_limit_k_min -25
_diffrn_reflns_limit_l_max 12
_diffrn_reflns_limit_l_min -10
_diffrn_reflns_number 5148
_diffrn_reflns_point_group_measured_fraction_full 1.000
_diffrn_reflns_point_group_measured_fraction_max 0.839
_diffrn_reflns_theta_full 25.242
_diffrn_reflns_theta_max 31.562
_diffrn_reflns_theta_min 2.051
_diffrn_source 'micro-focus sealed X-ray tube'
_exptl_absorpt_coefficient_mu 18.381
_exptl_absorpt_correction_T_max 0.007
_exptl_absorpt_correction_T_min 0.006
_exptl_absorpt_correction_type multi-scan
_exptl_absorpt_process_details
;
CrysAlisPro 1.171.40.39a (Rigaku Oxford Diffraction, 2019)
Empirical absorption correction using spherical harmonics,
 implemented in SCALE3 ABSPACK scaling algorithm.
;
_exptl_crystal_colour prism
_exptl_crystal_density_diffrn 3.303
_exptl_crystal_description yellow
_exptl_crystal_F_000 1224
_exptl_crystal_size_max 0.3
_exptl_crystal_size_mid 0.29
_exptl_crystal_size_min 0.27
_refine_diff_density_max 0.978
_refine_diff_density_min -0.938
_refine_diff_density_rms 0.229
_refine_ls_extinction_coef 0.00153(8)
_refine_ls_extinction_expression Fc^*^=kFc[1+0.001xFc^2^\l^3^/sin(2\q)]^-1/4^
_refine_ls_extinction_method 'SHELXL-2014/7 (Sheldrick 2014'
_refine_ls_goodness_of_fit_ref 1.056
_refine_ls_hydrogen_treatment constr
_refine_ls_matrix_type full
_refine_ls_number_parameters 46
_refine_ls_number_reflns 1326
_refine_ls_number_restraints 62
_refine_ls_restrained_S_all 1.069
_refine_ls_R_factor_all 0.0458
_refine_ls_R_factor_gt 0.0361
_refine_ls_shift/su_max 0.002
_refine_ls_shift/su_mean 0.000
_refine_ls_structure_factor_coef Fsqd
_refine_ls_weighting_details 'w=1/[\s^2^(Fo^2^)+(0.0676P)^2^] where P=(Fo^2^+2Fc^2^)/3'
_refine_ls_weighting_scheme calc
_refine_ls_wR_factor_gt 0.0995
_refine_ls_wR_factor_ref 0.1046
_reflns_Friedel_coverage 0.000
_reflns_number_gt 880
_reflns_number_total 1326
_reflns_threshold_expression 'I > 2\s(I)'
_cod_data_source_file ja0c03710_si_006.cif
_cod_data_source_block CMCM
_cod_depositor_comments
;Adding full bibliography for 4134988--4134996.cif.

 Adding full bibliography for 4134988--4134996.cif.
;
_cod_database_code 4134991
_shelx_shelxl_version_number 2014/7
_shelx_space_group_comment
;
The symmetry employed for this shelxl refinement is uniquely defined
by the following loop, which should always be used as a source of
symmetry information in preference to the above space-group names.
They are only intended as comments.
;

loop_
_space_group_symop_operation_xyz
'x, y, z'
'-x, -y, z+1/2'
'-x, y, -z+1/2'
'x, -y, -z'
'x+1/2, y+1/2, z'
'-x+1/2, -y+1/2, z+1/2'
'-x+1/2, y+1/2, -z+1/2'
'x+1/2, -y+1/2, -z'
'-x, -y, -z'
'x, y, -z-1/2'
'x, -y, z-1/2'
'-x, y, z'
'-x+1/2, -y+1/2, -z'
'x+1/2, y+1/2, -z-1/2'
'x+1/2, -y+1/2, z-1/2'
'-x+1/2, y+1/2, z'

loop_
_atom_site_label
_atom_site_type_symbol
_atom_site_fract_x
_atom_site_fract_y
_atom_site_fract_z
_atom_site_U_iso_or_equiv
_atom_site_adp_type
_atom_site_occupancy
_atom_site_site_symmetry_order
_atom_site_calc_flag
_atom_site_refinement_flags_posn
_atom_site_refinement_flags_adp
_atom_site_refinement_flags_occupancy
_atom_site_disorder_assembly
_atom_site_disorder_group
N1 N 0.0000 0.1089(5) 0.1993(14) 0.165(4) Uani 0.5 2 d S TU P . .
H1A H -0.1128 0.1060 0.1909 0.199 Uiso 0.25 1 d R U P . .
H1B H 0.0000 0.0665 0.1909 0.199 Uiso 0.5 2 d R U P . .
F1 F 0.1406(12) 0.2525(6) 0.2500 0.246(4) Uani 0.5 2 d DS TU P . .
C2 C 0.0000 0.1340(4) 0.3981(9) 0.179(3) Uani 1 2 d S TU P . .
H2A H 0.0980 0.1160 0.4273 0.215 Uiso 0.5 1 d R U P . .
H2B H -0.0738 0.1116 0.4660 0.215 Uiso 0.5 1 d R U P . .
C3 C 0.0000 0.1978(5) 0.4487(12) 0.199(3) Uani 1 2 d S TU P . .
H3A H 0.0874 0.2031 0.5183 0.239 Uiso 0.5 1 d R U P . .
H3B H -0.0874 0.2031 0.5183 0.239 Uiso 0.5 1 d R U P . .
C4 C 0.0000 0.2529(4) 0.3456(10) 0.205(3) Uani 1 2 d DS TU P . .
H4A H -0.0253 0.2951 0.3966 0.246 Uiso 0.75 1 d R U P . .
Pb1 Pb 0.5000 0.0000 0.0000 0.05705(6) Uani 1 4 d S T P . .
I1 I 0.5000 0.12735(2) 0.2500 0.06949(11) Uani 1 4 d S T P . .
I2 I 0.75232(4) -0.05835(2) 0.2500 0.08301(10) Uani 1 2 d S T P . .

loop_
_atom_site_aniso_label
_atom_site_aniso_U_11
_atom_site_aniso_U_22
_atom_site_aniso_U_33
_atom_site_aniso_U_23
_atom_site_aniso_U_13
_atom_site_aniso_U_12
N1 0.320(9) 0.067(4) 0.109(6) -0.007(4) 0.000 0.000
F1 0.397(8) 0.137(7) 0.204(7) 0.000 0.000 -0.015(7)
C2 0.339(7) 0.115(4) 0.083(3) 0.029(3) 0.000 0.000
C3 0.377(7) 0.126(4) 0.095(4) -0.011(4) 0.000 0.000
C4 0.398(6) 0.101(4) 0.116(4) -0.025(3) 0.000 0.000
Pb1 0.05824(11) 0.06375(11) 0.04917(10) -0.00181(7) 0.000 0.000
I1 0.0941(3) 0.05234(17) 0.06200(19) 0.000 0.000 0.000
I2 0.06995(17) 0.09077(19) 0.0883(2) 0.000 0.000 0.02405(14)

loop_
_atom_type_symbol
_atom_type_description
_atom_type_scat_dispersion_real
_atom_type_scat_dispersion_imag
_atom_type_scat_source
C C 0.0033 0.0016 'International Tables Vol C Tables 4.2.6.8 and 6.1.1.4'
H H 0.0000 0.0000 'International Tables Vol C Tables 4.2.6.8 and 6.1.1.4'
N N 0.0061 0.0033 'International Tables Vol C Tables 4.2.6.8 and 6.1.1.4'
F F 0.0171 0.0103 'International Tables Vol C Tables 4.2.6.8 and 6.1.1.4'
I I -0.4742 1.8119 'International Tables Vol C Tables 4.2.6.8 and 6.1.1.4'
Pb Pb -3.3944 10.1111 'International Tables Vol C Tables 4.2.6.8 and 6.1.1.4'

loop_
_geom_angle_atom_site_label_1
_geom_angle_atom_site_label_2
_geom_angle_atom_site_label_3
_geom_angle
_geom_angle_site_symmetry_1
_geom_angle_site_symmetry_3
_geom_angle_publ_flag
N1 N1 C2 147.9(8) 10_556 10_556 ?
N1 N1 C2 17.1(4) 10_556 . ?
C2 N1 C2 130.8(11) 10_556 . ?
C4 F1 C4 64.6(7) 10_556 . ?
N1 C2 C3 140.2(11) 10_556 . ?
N1 C2 N1 15.0(6) 10_556 . ?
C3 C2 N1 125.1(8) . . ?
C2 C3 C4 124.5(9) . . ?
C3 C4 F1 108.7(6) . . ?
C3 C4 F1 108.7(6) . 3 ?
F1 C4 F1 115.4(7) . 3 ?
C3 C4 C4 127.5(5) . 10_556 ?
F1 C4 C4 57.7(4) . 10_556 ?
F1 C4 C4 57.7(4) 3 10_556 ?
I2 Pb1 I2 180.0 . 9_655 ?
I2 Pb1 I2 93.319(10) . 11 ?
I2 Pb1 I2 86.681(10) 9_655 11 ?
I2 Pb1 I2 86.681(10) . 3_655 ?
I2 Pb1 I2 93.319(10) 9_655 3_655 ?
I2 Pb1 I2 180.000(13) 11 3_655 ?
I2 Pb1 I1 96.712(6) . 9_655 ?
I2 Pb1 I1 83.288(6) 9_655 9_655 ?
I2 Pb1 I1 83.288(6) 11 9_655 ?
I2 Pb1 I1 96.712(6) 3_655 9_655 ?
I2 Pb1 I1 83.288(6) . . ?
I2 Pb1 I1 96.712(6) 9_655 . ?
I2 Pb1 I1 96.712(6) 11 . ?
I2 Pb1 I1 83.288(6) 3_655 . ?
I1 Pb1 I1 180.0 9_655 . ?
Pb1 I1 Pb1 77.732(9) . 2_655 ?
Pb1 I2 Pb1 78.434(8) . 2_655 ?

loop_
_geom_bond_atom_site_label_1
_geom_bond_atom_site_label_2
_geom_bond_distance
_geom_bond_site_symmetry_2
_geom_bond_publ_flag
N1 N1 0.83(2) 10_556 ?
N1 C2 0.938(13) 10_556 ?
N1 C2 1.696(14) . ?
F1 C4 1.459(9) 10_556 ?
F1 C4 1.459(9) . ?
C2 N1 0.938(13) 10_556 ?
C2 C3 1.332(12) . ?
C3 C4 1.381(13) . ?
C4 F1 1.459(9) 3 ?
C4 C4 1.558(17) 10_556 ?
Pb1 I2 3.2237(3) . ?
Pb1 I2 3.2237(3) 9_655 ?
Pb1 I2 3.2237(3) 11 ?
Pb1 I2 3.2237(3) 3_655 ?
Pb1 I1 3.2481(3) 9_655 ?
Pb1 I1 3.2481(3) . ?
I1 Pb1 3.2481(3) 2_655 ?
I2 Pb1 3.2237(3) 2_655 ?

loop_
_geom_torsion_atom_site_label_1
_geom_torsion_atom_site_label_2
_geom_torsion_atom_site_label_3
_geom_torsion_atom_site_label_4
_geom_torsion
_geom_torsion_site_symmetry_1
_geom_torsion_site_symmetry_2
_geom_torsion_site_symmetry_3
_geom_torsion_site_symmetry_4
_geom_torsion_publ_flag
C2 N1 C2 N1 180.000(7) 10_556 . . 10_556 ?
N1 N1 C2 C3 180.000(6) 10_556 . . . ?
C2 N1 C2 C3 0.000(2) 10_556 . . . ?
N1 C2 C3 C4 0.000(3) 10_556 . . . ?
N1 C2 C3 C4 0.000(3) . . . . ?
C2 C3 C4 F1 -63.2(6) . . . . ?
C2 C3 C4 F1 63.2(6) . . . 3 ?
C2 C3 C4 C4 0.000(3) . . . 10_556 ?
C4 F1 C4 C3 123.1(6) 10_556 . . . ?
C4 F1 C4 F1 0.8(14) 10_556 . . 3 ?
